data_4321984
loop_
_publ_author_name
'William J. Casteel'
'David A. Dixon'
'Nicolas LeBlond'
'Philippa E. Lock'
'H\'el\`ene P. A. Mercier'
'Gary J. Schrobilgen'

_publ_section_title
;
 Lewis Acid Behavior of ReO2F3: Synthesis of (ReO2F3)\\infty, ReO2F4-,
 Re2O4F7-, Re3O6F10-, and ReO2F3(CH3CN) and Study by NMR Spectroscopy,
 Raman Spectroscopy, and Density Functional Theory Calculations; and X-ray
 Structures of [Li][ReO2F4], [K][Re2O4F7], [K][Re2O4F7].2ReO2F3,
 [Cs][Re3O6F10], and ReO3F(CH3CN)2.CH3CN
;
_journal_name_full 'Inorganic Chemistry'
_journal_page_first 2340
_journal_page_last 2358
_journal_paper_doi 10.1021/ic980695t
_journal_volume 38
_journal_year 1999
_chemical_formula_analytical K+Re2O4F7-/2ReO2F3
_chemical_formula_structural K+Re2O4F7-/2ReO2F3
_chemical_formula_sum 'F13 K O8 Re2'
_chemical_formula_weight 786.48
_chemical_name_systematic 'mu-fluorohexafluorotetraoxodirhenate dioxotrifluororhenium adduct'
_space_group_IT_number 5
_symmetry_cell_setting monoclinic
_symmetry_space_group_name_Hall 'C 2y'
_symmetry_space_group_name_H-M 'C 1 2 1'
_atom_sites_solution_hydrogens geom
_atom_sites_solution_primary direct
_atom_sites_solution_secondary difmap
_audit_creation_method SHELXL
_cell_angle_alpha 90.00
_cell_angle_beta 99.53(4)
_cell_angle_gamma 90.00
_cell_formula_units_Z 2
_cell_length_a 27.319(24)
_cell_length_b 5.274(5)
_cell_length_c 5.355(3)
_cell_measurement_temperature 213(2)
_cell_volume 760.9(11)
_computing_structure_refinement 'SHELXL-93 (Sheldrick, 1993)'
_computing_structure_solution 'SHELXS-86 (Sheldrick, 1990)'
_diffrn_ambient_temperature 213(2)
_diffrn_radiation_monochromator graphite
_diffrn_radiation_source 'fine-focus sealed tube'
_diffrn_radiation_type MoK\a
_diffrn_radiation_wavelength 0.71073
_diffrn_reflns_av_R_equivalents 0.0260
_diffrn_reflns_av_sigmaI/netI 0.0311
_diffrn_reflns_limit_h_max 36
_diffrn_reflns_limit_h_min -36
_diffrn_reflns_limit_k_max 7
_diffrn_reflns_limit_k_min -7
_diffrn_reflns_limit_l_max 7
_diffrn_reflns_limit_l_min -3
_diffrn_reflns_number 4192
_diffrn_reflns_theta_max 28.34
_diffrn_reflns_theta_min 1.51
_exptl_absorpt_coefficient_mu 32.167
_exptl_absorpt_correction_type SADABS
_exptl_crystal_colour colorless
_exptl_crystal_density_diffrn 5.058
_exptl_crystal_description needle
_exptl_crystal_size_max 0.36
_exptl_crystal_size_mid 0.10
_exptl_crystal_size_min 0.08
_refine_diff_density_max 1.831
_refine_diff_density_min -1.089
_refine_diff_density_rms 0.303
_refine_ls_abs_structure_details 'Flack H D (1983), Acta Cryst. A39, 876-881'
_refine_ls_abs_structure_Flack 0.56(2)
_refine_ls_extinction_coef 0.0058(2)
_refine_ls_extinction_expression Fc^*^=kFc[1+0.001xFc^2^\l^3^/sin(2\q)]^-1/4^
_refine_ls_extinction_method SHELXL
_refine_ls_goodness_of_fit_all 1.162
_refine_ls_goodness_of_fit_obs 1.162
_refine_ls_matrix_type full
_refine_ls_number_parameters 121
_refine_ls_number_reflns 1718
_refine_ls_number_restraints 1
_refine_ls_restrained_S_all 1.294
_refine_ls_restrained_S_obs 1.161
_refine_ls_R_factor_all 0.0254
_refine_ls_R_factor_obs 0.0244
_refine_ls_shift/esd_max -15.787
_refine_ls_shift/esd_mean 0.322
_refine_ls_structure_factor_coef Fsqd
_refine_ls_weighting_details 'w=1/[\s^2^(Fo^2^)+(0.0333P)^2^+3.3856P] where P=(Fo^2^+2Fc^2^)/3'
_refine_ls_weighting_scheme calc
_refine_ls_wR_factor_all 0.0677
_refine_ls_wR_factor_obs 0.0603
_reflns_number_observed 1690
_reflns_number_total 1719
_reflns_observed_criterion >2sigma(I)
_cod_data_source_file ic980695t_3.cif
_cod_data_source_block Kre2o4f7.2reo2f3
_cod_depositor_comments
;
The following automatic conversions were performed:

'_refine_ls_weighting_scheme' value 'calc
w=1/[\s^2^(Fo^2^)+(0.0333P)^2^+3.3856P] where P=(Fo^2^+2Fc^2^)/3' was
changed to 'calc'. New tag '_refine_ls_weighting_details' was
created. The value of the new tag was set to
'w=1/[\s^2^(Fo^2^)+(0.0333P)^2^+3.3856P] where P=(Fo^2^+2Fc^2^)/3'.

Automatic conversion script
Id: cif_fix_values 3143 2015-03-26 13:38:13Z robertas 

2022-02-23
Changed obviously wrong number of Re atoms in formula
                 miguel
;
_cod_original_formula_sum 'F13 K O8 Re4'
_cod_original_formula_weight 1158.90
_cod_database_code 4321984

loop_
_symmetry_equiv_pos_as_xyz
'x, y, z'
'-x, y, -z'
'x+1/2, y+1/2, z'
'-x+1/2, y+1/2, -z'

loop_
_atom_site_aniso_label
_atom_site_aniso_U_11
_atom_site_aniso_U_22
_atom_site_aniso_U_33
_atom_site_aniso_U_23
_atom_site_aniso_U_13
_atom_site_aniso_U_12
Re1 0.0186(2) 0.0240(2) 0.0230(2) -0.0003(2) 0.00315(14) -0.00080(13)
Re2 0.0180(2) 0.0146(2) 0.0272(2) 0.00001(14) 0.00775(15) 0.00056(12)
K1 0.0257(14) 0.031(2) 0.035(2) 0.000 0.0059(13) 0.000
F1 0.024(4) 0.032(6) 0.045(5) 0.000 0.001(4) 0.000
F2 0.043(4) 0.040(5) 0.036(3) -0.006(3) 0.011(3) 0.008(3)
F3 0.050(5) 0.036(5) 0.035(4) 0.003(4) -0.006(4) -0.006(4)
F4 0.043(4) 0.024(4) 0.029(3) 0.011(3) 0.009(3) 0.007(3)
O1 0.015(3) 0.040(5) 0.047(5) -0.007(5) -0.009(3) -0.010(4)
O2 0.030(4) 0.039(4) 0.015(3) -0.010(3) 0.013(3) -0.002(3)
F5 0.021(3) 0.021(3) 0.047(3) 0.004(3) 0.019(3) 0.000(2)
F6 0.032(3) 0.032(4) 0.034(3) 0.003(3) -0.001(3) 0.003(3)
F7 0.029(3) 0.029(3) 0.034(3) -0.002(3) -0.001(3) 0.002(3)
O3 0.037(4) 0.023(4) 0.049(5) 0.000(4) 0.013(4) 0.003(3)
O4 0.032(4) 0.018(4) 0.054(5) 0.002(4) 0.024(4) -0.001(3)

loop_
_atom_site_label
_atom_site_type_symbol
_atom_site_fract_x
_atom_site_fract_y
_atom_site_fract_z
_atom_site_U_iso_or_equiv
_atom_site_thermal_displace_type
_atom_site_occupancy
_atom_site_calc_flag
_atom_site_refinement_flags
_atom_site_disorder_group
Re1 Re -0.075565(14) -0.96064(8) -0.08797(7) 0.02191(14) Uani 1 d . .
K1 K 0.0000 -0.5112(7) -0.5000 0.0305(7) Uani 1 d S .
F1 F 0.0000 -0.8318(20) 0.0000 0.034(2) Uani 1 d S .
F2 F -0.0480(3) -1.0955(16) -0.3592(14) 0.039(2) Uani 1 d . .
F3 F -0.0520(3) -1.2324(16) 0.0909(14) 0.042(2) Uani 1 d . .
F4 F -0.0780(3) -0.6652(13) -0.2863(12) 0.0315(15) Uani 1 d . .
O1 O -0.1348(3) -1.0498(21) -0.1754(17) 0.036(2) Uani 1 d . .
O2 O -0.0815(3) -0.7707(17) 0.1769(13) 0.027(2) Uani 1 d . .
F5 F -0.2601(2) -0.7248(13) 0.5020(14) 0.0281(14) Uani 1 d . .
F6 F -0.2481(3) -0.4963(14) 0.1009(12) 0.033(2) Uani 1 d . .
F7 F -0.1791(2) -0.5464(14) 0.7295(12) 0.0310(13) Uani 1 d . .
O3 O -0.1793(3) -0.8203(16) 0.3090(18) 0.035(2) Uani 1 d . .
O4 O -0.1577(3) -0.3396(15) 0.3068(17) 0.033(2) Uani 1 d . .

loop_
_atom_type_symbol
_atom_type_description
_atom_type_scat_dispersion_real
_atom_type_scat_dispersion_imag
_atom_type_scat_source
O O 0.0106 0.0060 'International Tables Vol C Tables 4.2.6.8 and 6.1.1.4'
F F 0.0171 0.0103 'International Tables Vol C Tables 4.2.6.8 and 6.1.1.4'
K K 0.2009 0.2494 'International Tables Vol C Tables 4.2.6.8 and 6.1.1.4'
Re Re -1.0185 7.2310 'International Tables Vol C Tables 4.2.6.8 and 6.1.1.4'

loop_
_geom_angle_atom_site_label_1
_geom_angle_atom_site_label_2
_geom_angle_atom_site_label_3
_geom_angle
_geom_angle_site_symmetry_1
_geom_angle_site_symmetry_3
_geom_angle_publ_flag
O1 Re1 O2 99.8(4) . . ?
O1 Re1 F3 99.8(5) . . ?
O2 Re1 F3 95.6(4) . . ?
O1 Re1 F4 97.6(4) . . ?
O2 Re1 F4 89.1(3) . . ?
F3 Re1 F4 160.9(4) . . ?
O1 Re1 F2 99.8(4) . . ?
O2 Re1 F2 159.4(4) . . ?
F3 Re1 F2 87.5(4) . . ?
F4 Re1 F2 81.9(3) . . ?
O1 Re1 F1 176.0(4) . . ?
O2 Re1 F1 81.8(3) . . ?
F3 Re1 F1 83.6(4) . . ?
F4 Re1 F1 78.8(3) . . ?
F2 Re1 F1 78.2(3) . . ?
O1 Re1 K1 124.8(3) . . ?
O2 Re1 K1 103.3(3) . . ?
F3 Re1 K1 126.5(3) . . ?
F4 Re1 K1 34.7(2) . . ?
F2 Re1 K1 59.6(3) . . ?
F1 Re1 K1 51.26(14) . . ?
O3 Re2 O4 102.3(4) . . ?
O3 Re2 F6 98.1(4) . . ?
O4 Re2 F6 98.8(4) . . ?
O4 Re2 F7 97.8(4) . . ?
F6 Re2 F7 153.2(3) . . ?
O3 Re2 F5 88.5(4) . . ?
O4 Re2 F5 169.1(3) . . ?
F6 Re2 F5 80.2(3) . . ?
F7 Re2 F5 79.5(3) . . ?
O3 Re2 F5 168.2(4) . 4_456 ?
O4 Re2 F5 89.4(3) . 4_456 ?
F6 Re2 F5 79.8(3) . 4_456 ?
F7 Re2 F5 79.5(3) . 4_456 ?
F5 Re2 F5 79.75(9) . 4_456 ?
F4 K1 F4 145.1(3) 2_554 . ?
F4 K1 F2 143.9(3) 2_554 1_565 ?
F4 K1 F2 71.1(2) . 1_565 ?
F4 K1 F2 71.1(2) 2_554 2_564 ?
F4 K1 F2 143.9(3) . 2_564 ?
F2 K1 F2 72.8(4) 1_565 2_564 ?
F4 K1 F3 99.1(2) 2_554 1_564 ?
F4 K1 F3 98.9(2) . 1_564 ?
F2 K1 F3 65.9(2) 1_565 1_564 ?
F2 K1 F3 64.5(2) 2_564 1_564 ?
F4 K1 F3 98.9(2) 2_554 2_565 ?
F4 K1 F3 99.1(2) . 2_565 ?
F2 K1 F3 64.5(2) 1_565 2_565 ?
F2 K1 F3 65.9(2) 2_564 2_565 ?
F3 K1 F3 117.1(4) 1_564 2_565 ?
F4 K1 O2 100.7(2) 2_554 1_554 ?
F4 K1 O2 62.2(2) . 1_554 ?
F2 K1 O2 100.7(2) 1_565 1_554 ?
F2 K1 O2 124.6(2) 2_564 1_554 ?
F3 K1 O2 63.1(2) 1_564 1_554 ?
F3 K1 O2 160.1(2) 2_565 1_554 ?
F4 K1 O2 62.2(2) 2_554 2 ?
F4 K1 O2 100.7(2) . 2 ?
F2 K1 O2 124.6(2) 1_565 2 ?
F2 K1 O2 100.7(2) 2_564 2 ?
F3 K1 O2 160.1(2) 1_564 2 ?
F3 K1 O2 63.1(2) 2_565 2 ?
O2 K1 O2 124.2(4) 1_554 2 ?
F4 K1 F1 107.9(2) 2_554 . ?
F4 K1 F1 51.09(15) . . ?
F2 K1 F1 97.4(2) 1_565 . ?
F2 K1 F1 137.0(2) 2_564 . ?
F3 K1 F1 149.9(2) 1_564 . ?
F3 K1 F1 72.1(2) 2_565 . ?
O2 K1 F1 98.3(2) 1_554 . ?
O2 K1 F1 49.95(15) 2 . ?
F4 K1 F1 51.09(15) 2_554 1_554 ?
F4 K1 F1 107.9(2) . 1_554 ?
F2 K1 F1 137.0(2) 1_565 1_554 ?
F2 K1 F1 97.4(2) 2_564 1_554 ?
F3 K1 F1 72.1(2) 1_564 1_554 ?
F3 K1 F1 149.9(2) 2_565 1_554 ?
O2 K1 F1 98.3(2) 2 1_554 ?
F1 K1 F1 115.4(3) . 1_554 ?
F4 K1 F2 44.9(2) 2_554 2_554 ?
F4 K1 F2 100.2(2) . 2_554 ?
F2 K1 F2 171.3(2) 1_565 2_554 ?
F2 K1 F2 115.9(3) 2_564 2_554 ?
F3 K1 F2 116.9(2) 1_564 2_554 ?
F3 K1 F2 118.1(2) 2_565 2_554 ?
O2 K1 F2 74.6(2) 1_554 2_554 ?
O2 K1 F2 55.7(2) 2 2_554 ?
F1 K1 F2 76.3(2) . 2_554 ?
F1 K1 F2 44.9(2) 1_554 2_554 ?
F4 K1 F2 100.2(2) 2_554 . ?
F4 K1 F2 44.9(2) . . ?
F2 K1 F2 115.9(3) 1_565 . ?
F2 K1 F2 171.3(2) 2_564 . ?
F3 K1 F2 118.1(2) 1_564 . ?
F3 K1 F2 116.9(2) 2_565 . ?
O2 K1 F2 55.7(2) 1_554 . ?
O2 K1 F2 74.6(2) 2 . ?
F1 K1 F2 44.9(2) . . ?
F1 K1 F2 76.3(2) 1_554 . ?
F2 K1 F2 55.4(3) 2_554 . ?
Re1 F1 Re1 143.2(5) . 2 ?
Re1 F1 F2 46.2(2) . . ?
Re1 F1 F2 110.4(4) 2 . ?
Re1 F1 F2 110.4(4) . 2 ?
Re1 F1 F2 46.2(2) 2 2 ?
F2 F1 F2 114.0(6) . 2 ?
Re1 F1 F4 155.7(2) . 2 ?
Re1 F1 F4 45.9(2) 2 2 ?
F2 F1 F4 155.3(3) . 2 ?
F2 F1 F4 57.6(2) 2 2 ?
Re1 F1 F4 45.9(2) . . ?
Re1 F1 F4 155.7(2) 2 . ?
F2 F1 F4 57.6(2) . . ?
F2 F1 F4 155.4(3) 2 . ?
F4 F1 F4 140.0(5) 2 . ?
Re1 F1 O2 42.6(2) . . ?
Re1 F1 O2 144.6(2) 2 . ?
F2 F1 O2 88.7(3) . . ?
F2 F1 O2 99.1(3) 2 . ?
F4 F1 O2 114.8(3) 2 . ?
F4 F1 O2 59.6(2) . . ?
Re1 F1 O2 144.6(2) . 2 ?
Re1 F1 O2 42.6(2) 2 2 ?
F2 F1 O2 99.1(3) . 2 ?
F2 F1 O2 88.7(3) 2 2 ?
F4 F1 O2 59.6(2) 2 2 ?
F4 F1 O2 114.8(3) . 2 ?
O2 F1 O2 165.6(6) . 2 ?
Re1 F1 F3 42.2(2) . . ?
Re1 F1 F3 103.5(4) 2 . ?
F2 F1 F3 69.5(3) 2 . ?
F4 F1 F3 125.7(3) 2 . ?
F4 F1 F3 88.0(3) . . ?
O2 F1 F3 60.5(3) . . ?
O2 F1 F3 133.8(5) 2 . ?
Re1 F1 F3 103.5(4) . 2 ?
Re1 F1 F3 42.2(2) 2 2 ?
F2 F1 F3 69.5(3) . 2 ?
F2 F1 F3 58.5(3) 2 2 ?
F4 F1 F3 88.0(3) 2 2 ?
F4 F1 F3 125.7(3) . 2 ?
O2 F1 F3 133.8(5) . 2 ?
O2 F1 F3 60.5(3) 2 2 ?
F3 F1 F3 73.5(5) . 2 ?
Re1 F1 K1 96.77(10) . . ?
Re1 F1 K1 102.68(10) 2 . ?
F2 F1 K1 74.1(2) . . ?
F2 F1 K1 148.9(2) 2 . ?
F4 F1 K1 101.9(3) 2 . ?
F4 F1 K1 55.1(2) . . ?
O2 F1 K1 111.4(3) . . ?
O2 F1 K1 60.1(2) 2 . ?
F3 F1 K1 131.3(2) . . ?
F3 F1 K1 101.3(2) 2 . ?
Re1 F1 K1 102.68(10) . 1_556 ?
Re1 F1 K1 96.77(10) 2 1_556 ?
F2 F1 K1 148.9(2) . 1_556 ?
F2 F1 K1 74.1(2) 2 1_556 ?
F4 F1 K1 55.1(2) 2 1_556 ?
F4 F1 K1 101.9(3) . 1_556 ?
O2 F1 K1 60.1(2) . 1_556 ?
O2 F1 K1 111.4(3) 2 1_556 ?
F3 F1 K1 101.3(2) . 1_556 ?
F3 F1 K1 131.3(2) 2 1_556 ?
K1 F1 K1 115.4(3) . 1_556 ?
Re1 F2 F4 49.0(2) . . ?
Re1 F2 F3 44.6(3) . . ?
F4 F2 F3 92.5(3) . . ?
Re1 F2 F1 55.5(2) . . ?
F4 F2 F1 61.5(3) . . ?
F3 F2 F1 62.4(3) . . ?
Re1 F2 O1 37.3(2) . . ?
F4 F2 O1 61.9(3) . . ?
F3 F2 O1 60.3(3) . . ?
F1 F2 O1 92.8(3) . . ?
Re1 F2 K1 142.2(4) . 1_545 ?
F4 F2 K1 166.5(4) . 1_545 ?
F3 F2 K1 97.6(3) . 1_545 ?
F1 F2 K1 115.8(3) . 1_545 ?
O1 F2 K1 131.2(4) . 1_545 ?
Re1 F2 F3 99.9(3) . 2 ?
F4 F2 F3 116.9(4) . 2 ?
F3 F2 F3 69.6(4) . 2 ?
O1 F2 F3 129.4(4) . 2 ?
K1 F2 F3 59.3(2) 1_545 2 ?
Re1 F2 F3 152.8(4) . 1_554 ?
F4 F2 F3 114.6(3) . 1_554 ?
F3 F2 F3 149.3(5) . 1_554 ?
F1 F2 F3 142.9(4) . 1_554 ?
O1 F2 F3 118.7(4) . 1_554 ?
K1 F2 F3 58.6(2) 1_545 1_554 ?
F3 F2 F3 107.3(3) 2 1_554 ?
Re1 F2 O2 108.3(3) . 1_554 ?
F4 F2 O2 63.0(3) . 1_554 ?
F3 F2 O2 152.2(4) . 1_554 ?
F1 F2 O2 110.9(4) . 1_554 ?
O1 F2 O2 94.8(3) . 1_554 ?
K1 F2 O2 108.8(3) 1_545 1_554 ?
F3 F2 O2 131.7(4) 2 1_554 ?
F3 F2 O2 51.5(2) 1_554 1_554 ?
Re1 F2 F4 96.8(3) . 1_545 ?
F4 F2 F4 139.1(4) . 1_545 ?
F3 F2 F4 63.8(3) . 1_545 ?
F1 F2 F4 122.5(3) . 1_545 ?
O1 F2 F4 77.3(3) . 1_545 ?
K1 F2 F4 54.2(2) 1_545 1_545 ?
F3 F2 F4 86.9(3) 2 1_545 ?
F3 F2 F4 85.7(3) 1_554 1_545 ?
O2 F2 F4 126.1(3) 1_554 1_545 ?
Re1 F2 F2 144.9(4) . 2_554 ?
F4 F2 F2 113.0(2) . 2_554 ?
F3 F2 F2 127.5(4) . 2_554 ?
F1 F2 F2 89.8(3) . 2_554 ?
O1 F2 F2 171.8(4) . 2_554 ?
K1 F2 F2 53.6(2) 1_545 2_554 ?
F3 F2 F2 58.1(3) 2 2_554 ?
F3 F2 F2 56.4(3) 1_554 2_554 ?
O2 F2 F2 77.1(3) 1_554 2_554 ?
F4 F2 F2 107.8(2) 1_545 2_554 ?
Re1 F2 O4 96.7(3) . 1_544 ?
F4 F2 O4 98.1(3) . 1_544 ?
F3 F2 O4 102.4(3) . 1_544 ?
F1 F2 O4 151.8(3) . 1_544 ?
O1 F2 O4 59.4(3) . 1_544 ?
K1 F2 O4 88.5(3) 1_545 1_544 ?
F3 F2 O4 143.9(4) 2 1_544 ?
F3 F2 O4 61.3(3) 1_554 1_544 ?
O2 F2 O4 70.7(3) 1_554 1_544 ?
F4 F2 O4 59.4(2) 1_545 1_544 ?
F2 F2 O4 117.2(3) 2_554 1_544 ?
Re1 F3 F2 47.9(2) . . ?
Re1 F3 O2 41.9(2) . . ?
F2 F3 O2 88.0(3) . . ?
Re1 F3 F1 54.1(2) . . ?
F2 F3 F1 59.1(3) . . ?
O2 F3 F1 58.7(3) . . ?
F2 F3 O1 63.4(3) . . ?
O2 F3 O1 59.9(3) . . ?
F1 F3 O1 92.7(3) . . ?
Re1 F3 K1 157.9(4) . 1_546 ?
F2 F3 K1 142.3(4) . 1_546 ?
O2 F3 K1 118.5(3) . 1_546 ?
F1 F3 K1 110.1(3) . 1_546 ?
O1 F3 K1 152.1(4) . 1_546 ?
Re1 F3 F2 106.6(4) . 2 ?
F2 F3 F2 102.1(4) . 2 ?
O2 F3 F2 88.5(3) . 2 ?
F1 F3 F2 53.9(2) . 2 ?
O1 F3 F2 144.2(4) . 2 ?
K1 F3 F2 56.2(2) 1_546 2 ?
Re1 F3 O2 139.4(4) . 1_545 ?
F2 F3 O2 118.0(4) . 1_545 ?
O2 F3 O2 138.6(4) . 1_545 ?
F1 F3 O2 162.0(4) . 1_545 ?
O1 F3 O2 101.5(4) . 1_545 ?
K1 F3 O2 60.1(2) 1_546 1_545 ?
F2 F3 O2 113.9(3) 2 1_545 ?
Re1 F3 F2 106.5(4) . 1_556 ?
F2 F3 F2 149.3(5) . 1_556 ?
O2 F3 F2 64.5(3) . 1_556 ?
F1 F3 F2 93.1(3) . 1_556 ?
O1 F3 F2 109.2(4) . 1_556 ?
K1 F3 F2 55.5(2) 1_546 1_556 ?
F2 F3 F2 65.5(3) 2 1_556 ?
O2 F3 F2 92.5(3) 1_545 1_556 ?
Re1 F3 F4 102.8(3) . 1_545 ?
F2 F3 F4 68.0(3) . 1_545 ?
O2 F3 F4 139.8(3) . 1_545 ?
F1 F3 F4 123.4(3) . 1_545 ?
O1 F3 F4 80.3(3) . 1_545 ?
K1 F3 F4 99.0(3) 1_546 1_545 ?
F2 F3 F4 126.8(4) 2 1_545 ?
O2 F3 F4 50.0(2) 1_545 1_545 ?
F2 F3 F4 142.4(3) 1_556 1_545 ?
Re1 F3 F3 95.6(3) . 2 ?
F2 F3 F3 61.5(3) . 2 ?
O2 F3 F3 111.9(2) . 2 ?
F1 F3 F3 53.3(2) . 2 ?
O1 F3 F3 124.6(4) . 2 ?
K1 F3 F3 82.9(3) 1_546 2 ?
F2 F3 F3 48.9(3) 2 2 ?
O2 F3 F3 109.0(2) 1_545 2 ?
F2 F3 F3 114.3(4) 1_556 2 ?
F4 F3 F3 85.3(3) 1_545 2 ?
Re1 F3 O4 93.8(3) . 1_545 ?
F2 F3 O4 123.7(4) . 1_545 ?
O2 F3 O4 77.8(3) . 1_545 ?
F1 F3 O4 136.5(3) . 1_545 ?
O1 F3 O4 62.4(3) . 1_545 ?
F2 F3 O4 131.0(3) 2 1_545 ?
O2 F3 O4 61.1(2) 1_545 1_545 ?
F2 F3 O4 66.1(3) 1_556 1_545 ?
F4 F3 O4 89.0(3) 1_545 1_545 ?
F3 F3 O4 169.9(2) 2 1_545 ?
Re1 F4 F2 49.1(2) . . ?
Re1 F4 O2 43.6(2) . . ?
F2 F4 O2 91.2(3) . . ?
Re1 F4 F1 55.3(3) . . ?
F2 F4 F1 60.9(3) . . ?
O2 F4 F1 60.5(2) . . ?
Re1 F4 O1 38.3(2) . . ?
F2 F4 O1 63.8(3) . . ?
O2 F4 O1 60.3(3) . . ?
F1 F4 O1 93.6(3) . . ?
Re1 F4 K1 122.0(3) . . ?
F2 F4 K1 84.4(3) . . ?
O2 F4 K1 129.3(3) . . ?
F1 F4 K1 73.8(2) . . ?
O1 F4 K1 147.8(4) . . ?
Re1 F4 F7 96.3(3) . 1_554 ?
F2 F4 F7 123.9(4) . 1_554 ?
O2 F4 F7 80.0(3) . 1_554 ?
F1 F4 F7 140.5(3) . 1_554 ?
O1 F4 F7 63.9(3) . 1_554 ?
K1 F4 F7 141.5(3) . 1_554 ?
Re1 F4 O2 113.0(4) . 1_554 ?
F2 F4 O2 68.0(3) . 1_554 ?
O2 F4 O2 156.1(5) . 1_554 ?
F1 F4 O2 114.3(3) . 1_554 ?
O1 F4 O2 98.5(3) . 1_554 ?
K1 F4 O2 62.6(2) . 1_554 ?
F7 F4 O2 101.4(3) 1_554 1_554 ?
Re1 F4 F3 105.3(3) . 1_565 ?
F2 F4 F3 138.2(4) . 1_565 ?
O2 F4 F3 64.1(3) . 1_565 ?
F1 F4 F3 77.4(3) . 1_565 ?
O1 F4 F3 120.0(3) . 1_565 ?
K1 F4 F3 86.7(3) . 1_565 ?
F7 F4 F3 86.4(3) 1_554 1_565 ?
O2 F4 F3 139.6(3) 1_554 1_565 ?
Re1 F4 F2 150.8(4) . 1_565 ?
F2 F4 F2 139.1(4) . 1_565 ?
O2 F4 F2 112.3(3) . 1_565 ?
F1 F4 F2 101.1(4) . 1_565 ?
O1 F4 F2 157.0(4) . 1_565 ?
K1 F4 F2 54.7(2) . 1_565 ?
F7 F4 F2 93.9(3) 1_554 1_565 ?
O2 F4 F2 91.5(3) 1_554 1_565 ?
F3 F4 F2 48.2(2) 1_565 1_565 ?
Re1 F4 O4 139.8(4) . 1_554 ?
F2 F4 O4 125.1(3) . 1_554 ?
O2 F4 O4 128.9(3) . 1_554 ?
O1 F4 O4 101.4(3) . 1_554 ?
K1 F4 O4 92.5(2) . 1_554 ?
F7 F4 O4 50.8(2) 1_554 1_554 ?
O2 F4 O4 62.4(3) 1_554 1_554 ?
F3 F4 O4 96.0(3) 1_565 1_554 ?
F2 F4 O4 65.1(2) 1_565 1_554 ?
Re1 F4 O3 96.5(3) . 1_554 ?
F2 F4 O3 86.2(3) . 1_554 ?
O2 F4 O3 114.7(3) . 1_554 ?
F1 F4 O3 145.6(4) . 1_554 ?
O1 F4 O3 60.5(3) . 1_554 ?
K1 F4 O3 115.3(3) . 1_554 ?
F7 F4 O3 50.7(2) 1_554 1_554 ?
O2 F4 O3 54.7(2) 1_554 1_554 ?
F3 F4 O3 133.9(3) 1_565 1_554 ?
F2 F4 O3 111.1(3) 1_565 1_554 ?
O4 F4 O3 46.3(2) 1_554 1_554 ?
Re1 O1 O2 41.4(3) . . ?
Re1 O1 F3 41.6(3) . . ?
O2 O1 F3 59.7(3) . . ?
Re1 O1 F4 44.1(3) . . ?
O2 O1 F4 57.6(3) . . ?
F3 O1 F4 85.4(3) . . ?
Re1 O1 F2 42.9(3) . . ?
O2 O1 F2 84.1(3) . . ?
F3 O1 F2 56.3(3) . . ?
F4 O1 F2 54.3(3) . . ?
Re1 O1 F7 131.2(5) . 1_544 ?
O2 O1 F7 142.9(4) . 1_544 ?
F3 O1 F7 93.5(4) . 1_544 ?
F4 O1 F7 152.4(4) . 1_544 ?
F2 O1 F7 102.7(4) . 1_544 ?
Re1 O1 F7 98.4(5) . 1_554 ?
O2 O1 F7 77.3(4) . 1_554 ?
F3 O1 F7 135.7(4) . 1_554 ?
F4 O1 F7 60.8(3) . 1_554 ?
F2 O1 F7 112.1(4) . 1_554 ?
F7 O1 F7 129.9(3) 1_544 1_554 ?
Re1 O1 O3 111.1(5) . 1_554 ?
O2 O1 O3 120.8(5) . 1_554 ?
F3 O1 O3 143.4(4) . 1_554 ?
F4 O1 O3 70.1(3) . 1_554 ?
F2 O1 O3 87.1(4) . 1_554 ?
F7 O1 O3 96.1(3) 1_544 1_554 ?
F7 O1 O3 52.8(3) 1_554 1_554 ?
Re1 O1 O4 115.2(5) . 1_544 ?
O2 O1 O4 155.7(4) . 1_544 ?
F3 O1 O4 109.0(4) . 1_544 ?
F4 O1 O4 102.2(3) . 1_544 ?
F2 O1 O4 72.3(3) . 1_544 ?
F7 O1 O4 52.2(3) 1_544 1_544 ?
F7 O1 O4 105.8(3) 1_554 1_544 ?
O3 O1 O4 53.6(3) 1_554 1_544 ?
O2 O1 O4 81.1(3) . 1_545 ?
F3 O1 O4 69.5(3) . 1_545 ?
F4 O1 O4 138.5(4) . 1_545 ?
F2 O1 O4 123.8(4) . 1_545 ?
F7 O1 O4 64.6(3) 1_544 1_545 ?
F7 O1 O4 116.8(4) 1_554 1_545 ?
O3 O1 O4 145.5(4) 1_554 1_545 ?
O4 O1 O4 116.8(4) 1_544 1_545 ?
Re1 O1 F5 163.6(5) . 4_445 ?
O2 O1 F5 151.8(4) . 4_445 ?
F3 O1 F5 142.1(5) . 4_445 ?
F4 O1 F5 126.1(4) . 4_445 ?
F2 O1 F5 121.8(4) . 4_445 ?
F7 O1 F5 48.7(2) 1_544 4_445 ?
F7 O1 F5 82.0(3) 1_554 4_445 ?
O3 O1 F5 56.2(2) 1_554 4_445 ?
O4 O1 F5 49.8(2) 1_544 4_445 ?
O4 O1 F5 91.5(3) 1_545 4_445 ?
Re1 O1 O3 98.2(4) . . ?
O2 O1 O3 57.3(3) . . ?
F3 O1 O3 96.0(4) . . ?
F4 O1 O3 101.6(4) . . ?
F2 O1 O3 141.1(4) . . ?
F7 O1 O3 105.9(4) 1_544 . ?
F7 O1 O3 66.8(3) 1_554 . ?
O3 O1 O3 115.0(4) 1_554 . ?
O4 O1 O3 146.6(4) 1_544 . ?
O4 O1 O3 51.7(3) 1_545 . ?
F5 O1 O3 96.9(3) 4_445 . ?
Re1 O2 F4 47.3(2) . . ?
Re1 O2 F1 55.5(2) . . ?
F4 O2 F1 59.9(2) . . ?
Re1 O2 F3 42.5(2) . . ?
F4 O2 F3 88.3(3) . . ?
F1 O2 F3 60.8(3) . . ?
Re1 O2 O1 38.8(3) . . ?
F4 O2 O1 62.1(3) . . ?
F1 O2 O1 94.3(3) . . ?
F3 O2 O1 60.4(3) . . ?
Re1 O2 O3 111.0(4) . . ?
F4 O2 O3 116.2(4) . . ?
F1 O2 O3 165.6(4) . . ?
F3 O2 O3 106.4(4) . . ?
O1 O2 O3 72.6(3) . . ?
Re1 O2 F4 155.3(5) . 1_556 ?
F4 O2 F4 156.1(5) . 1_556 ?
F1 O2 F4 119.8(3) . 1_556 ?
F3 O2 F4 112.9(4) . 1_556 ?
O1 O2 F4 137.5(4) . 1_556 ?
O3 O2 F4 69.9(3) . 1_556 ?
Re1 O2 K1 125.3(4) . 1_556 ?
F4 O2 K1 109.0(3) . 1_556 ?
F1 O2 K1 69.9(2) . 1_556 ?
O1 O2 K1 164.1(3) . 1_556 ?
O3 O2 K1 122.9(3) . 1_556 ?
F4 O2 K1 55.2(2) 1_556 1_556 ?
Re1 O2 F3 110.5(4) . 1_565 ?
F4 O2 F3 65.9(3) . 1_565 ?
F1 O2 F3 78.0(4) . 1_565 ?
F3 O2 F3 138.6(4) . 1_565 ?
O1 O2 F3 123.3(4) . 1_565 ?
O3 O2 F3 113.9(4) . 1_565 ?
F4 O2 F3 90.3(3) 1_556 1_565 ?
K1 O2 F3 56.7(2) 1_556 1_565 ?
Re1 O2 F2 106.4(4) . 1_556 ?
F4 O2 F2 149.6(4) . 1_556 ?
F1 O2 F2 93.9(3) . 1_556 ?
F3 O2 F2 63.9(3) . 1_556 ?
O1 O2 F2 109.1(4) . 1_556 ?
O3 O2 F2 85.1(3) . 1_556 ?
F4 O2 F2 49.0(2) 1_556 1_556 ?
K1 O2 F2 71.5(2) 1_556 1_556 ?
F3 O2 F2 127.3(3) 1_565 1_556 ?
Re1 O2 O4 136.0(4) . . ?
F4 O2 O4 100.6(3) . . ?
F1 O2 O4 142.3(4) . . ?
F3 O2 O4 156.3(4) . . ?
O1 O2 O4 104.4(4) . . ?
O3 O2 O4 50.0(3) . . ?
F4 O2 O4 64.6(3) 1_556 . ?
K1 O2 O4 89.9(3) 1_556 . ?
F3 O2 O4 64.4(3) 1_565 . ?
F2 O2 O4 109.8(3) 1_556 . ?
Re1 O2 F7 78.6(3) . 1_554 ?
F4 O2 F7 53.6(2) . 1_554 ?
F1 O2 F7 113.5(3) . 1_554 ?
F3 O2 F7 114.6(3) . 1_554 ?
O1 O2 F7 55.1(3) . 1_554 ?
O3 O2 F7 64.2(3) . 1_554 ?
F4 O2 F7 120.7(3) 1_556 1_554 ?
K1 O2 F7 132.0(3) 1_556 1_554 ?
F3 O2 F7 76.6(3) 1_565 1_554 ?
F2 O2 F7 148.1(3) 1_556 1_554 ?
O4 O2 F7 57.5(2) . 1_554 ?
Re2 F5 Re2 156.0(3) . 4_446 ?
Re2 F5 F7 46.2(2) . . ?
Re2 F5 F7 126.5(4) 4_446 . ?
Re2 F5 F6 45.5(2) . . ?
Re2 F5 F6 139.7(4) 4_446 . ?
F7 F5 F6 90.3(3) . . ?
Re2 F5 F6 123.8(3) . 4_446 ?
Re2 F5 F6 45.1(2) 4_446 4_446 ?
F7 F5 F6 81.8(3) . 4_446 ?
F6 F5 F6 166.4(3) . 4_446 ?
Re2 F5 F7 129.9(4) . 4_446 ?
Re2 F5 F7 45.7(2) 4_446 4_446 ?
F6 F5 F7 94.0(3) . 4_446 ?
F6 F5 F7 89.5(3) 4_446 4_446 ?
Re2 F5 O3 39.2(2) . . ?
Re2 F5 O3 117.5(3) 4_446 . ?
F7 F5 O3 62.4(3) . . ?
F6 F5 O3 61.5(3) . . ?
F6 F5 O3 104.9(3) 4_446 . ?
F7 F5 O3 101.7(3) 4_446 . ?
Re2 F5 O4 164.7(4) . 4_446 ?
Re2 F5 O4 38.6(2) 4_446 4_446 ?
F7 F5 O4 128.4(4) . 4_446 ?
F6 F5 O4 131.7(4) . 4_446 ?
F6 F5 O4 61.2(3) 4_446 4_446 ?
F7 F5 O4 61.1(3) 4_446 4_446 ?
O3 F5 O4 156.0(4) . 4_446 ?
Re2 F5 F5 106.7(4) . 4_446 ?
Re2 F5 F5 49.6(2) 4_446 4_446 ?
F7 F5 F5 101.8(4) . 4_446 ?
F6 F5 F5 113.8(4) . 4_446 ?
F6 F5 F5 57.7(3) 4_446 4_446 ?
F7 F5 F5 57.5(3) 4_446 4_446 ?
O3 F5 F5 67.9(3) . 4_446 ?
O4 F5 F5 88.2(3) 4_446 4_446 ?
Re2 F5 F5 50.7(2) . 4_456 ?
Re2 F5 F5 151.8(4) 4_446 4_456 ?
F7 F5 F5 58.3(3) . 4_456 ?
F6 F5 F5 58.1(3) . 4_456 ?
F6 F5 F5 124.6(5) 4_446 4_456 ?
F7 F5 F5 139.9(4) 4_446 4_456 ?
O3 F5 F5 89.9(3) . 4_456 ?
O4 F5 F5 114.1(4) 4_446 4_456 ?
F5 F5 F5 156.2(5) 4_446 4_456 ?
Re2 F5 O3 105.7(3) . 4_456 ?
Re2 F5 O3 97.2(3) 4_446 4_456 ?
F7 F5 O3 93.5(3) . 4_456 ?
F6 F5 O3 96.0(3) . 4_456 ?
F6 F5 O3 95.5(3) 4_446 4_456 ?
F7 F5 O3 106.7(3) 4_446 4_456 ?
O3 F5 O3 144.9(4) . 4_456 ?
O4 F5 O3 59.0(3) 4_446 4_456 ?
F5 F5 O3 146.1(4) 4_446 4_456 ?
F5 F5 O3 55.1(2) 4_456 4_456 ?
Re2 F5 O1 111.4(3) . 4_455 ?
Re2 F5 O1 86.2(3) 4_446 4_455 ?
F7 F5 O1 141.5(4) . 4_455 ?
F6 F5 O1 68.5(3) . 4_455 ?
F6 F5 O1 124.0(3) 4_446 4_455 ?
F7 F5 O1 58.6(3) 4_446 4_455 ?
O3 F5 O1 124.6(4) . 4_455 ?
O4 F5 O1 63.1(3) 4_446 4_455 ?
F5 F5 O1 116.0(4) 4_446 4_455 ?
F5 F5 O1 83.2(3) 4_456 4_455 ?
O3 F5 O1 59.1(3) 4_456 4_455 ?
Re2 F6 F5 55.1(2) . 4_456 ?
F5 F6 F5 64.2(2) . 4_456 ?
Re2 F6 O3 38.6(2) . . ?
F5 F6 O3 61.2(3) . . ?
F5 F6 O3 93.1(3) 4_456 . ?
Re2 F6 O4 38.4(2) . . ?
F5 F6 O4 92.2(3) . . ?
F5 F6 O4 62.1(3) 4_456 . ?
O3 F6 O4 58.8(3) . . ?
Re2 F6 F6 100.2(3) . 4_445 ?
F5 F6 F6 83.1(3) . 4_445 ?
F5 F6 F6 146.3(4) 4_456 4_445 ?
O3 F6 F6 62.6(3) . 4_445 ?
O4 F6 F6 114.7(4) . 4_445 ?
Re2 F6 F6 113.7(4) . 4_455 ?
F5 F6 F6 139.6(4) . 4_455 ?
F5 F6 F6 77.8(3) 4_456 4_455 ?
O3 F6 F6 137.6(5) . 4_455 ?
O4 F6 F6 81.0(3) . 4_455 ?
F6 F6 F6 135.9(5) 4_445 4_455 ?
Re2 F6 O3 167.9(4) . 4_455 ?
F5 F6 O3 129.4(4) . 4_455 ?
F5 F6 O3 114.4(4) 4_456 4_455 ?
O3 F6 O3 152.5(4) . 4_455 ?
O4 F6 O3 134.0(4) . 4_455 ?
F6 F6 O3 91.8(4) 4_445 4_455 ?
F6 F6 O3 55.2(3) 4_455 4_455 ?
Re2 F6 F7 95.8(3) . 1_554 ?
F5 F6 F7 135.4(3) . 1_554 ?
F5 F6 F7 129.2(3) 4_456 1_554 ?
O3 F6 F7 74.9(3) . 1_554 ?
O4 F6 F7 70.0(3) . 1_554 ?
F6 F6 F7 69.6(3) 4_445 1_554 ?
F6 F6 F7 79.4(3) 4_455 1_554 ?
O3 F6 F7 87.2(3) 4_455 1_554 ?
Re2 F6 O1 117.2(3) . 4_455 ?
F5 F6 O1 65.9(2) . 4_455 ?
F5 F6 O1 84.2(3) 4_456 4_455 ?
O3 F6 O1 121.9(3) . 4_455 ?
O4 F6 O1 145.8(4) . 4_455 ?
F6 F6 O1 89.5(3) 4_445 4_455 ?
F6 F6 O1 98.6(4) 4_455 4_455 ?
O3 F6 O1 63.7(3) 4_455 4_455 ?
F7 F6 O1 144.0(3) 1_554 4_455 ?
Re2 F6 F7 103.6(3) . 4_456 ?
F5 F6 F7 86.6(3) . 4_456 ?
F5 F6 F7 48.9(2) 4_456 4_456 ?
O3 F6 F7 139.7(3) . 4_456 ?
O4 F6 F7 102.8(3) . 4_456 ?
F6 F6 F7 141.3(4) 4_445 4_456 ?
F6 F6 F7 57.0(2) 4_455 4_456 ?
O3 F6 F7 66.8(3) 4_455 4_456 ?
F7 F6 F7 136.3(3) 1_554 4_456 ?
Re2 F6 F5 132.9(3) . 1_554 ?
F5 F6 F5 128.9(4) . 1_554 ?
F5 F6 F5 166.5(4) 4_456 1_554 ?
O3 F6 F5 96.9(3) . 1_554 ?
O4 F6 F5 116.1(3) . 1_554 ?
F6 F6 F5 47.1(3) 4_445 1_554 ?
F6 F6 F5 88.8(3) 4_455 1_554 ?
O3 F6 F5 56.1(2) 4_455 1_554 ?
F7 F6 F5 46.2(2) 1_554 1_554 ?
O1 F6 F5 98.0(3) 4_455 1_554 ?
F7 F6 F5 123.0(2) 4_456 1_554 ?
Re2 F7 F5 54.3(2) . . ?
Re2 F7 F5 54.8(2) . 4_456 ?
F5 F7 F5 64.2(2) . 4_456 ?
Re2 F7 O4 38.6(2) . . ?
F5 F7 O4 92.3(3) . . ?
F5 F7 O4 62.0(3) 4_456 . ?
Re2 F7 O3 38.0(2) . . ?
F5 F7 O3 60.8(3) . . ?
F5 F7 O3 92.2(3) 4_456 . ?
O4 F7 O3 58.4(3) . . ?
Re2 F7 F4 97.2(3) . 1_556 ?
F5 F7 F4 132.9(3) . 1_556 ?
F5 F7 F4 133.6(3) 4_456 1_556 ?
O4 F7 F4 73.4(3) . 1_556 ?
O3 F7 F4 73.9(3) . 1_556 ?
Re2 F7 O1 102.2(4) . 1_566 ?
F5 F7 O1 136.8(4) . 1_566 ?
F5 F7 O1 72.7(3) 4_456 1_566 ?
O4 F7 O1 68.6(3) . 1_566 ?
O3 F7 O1 125.4(4) . 1_566 ?
F4 F7 O1 79.9(3) 1_556 1_566 ?
Re2 F7 O1 104.4(3) . 1_556 ?
F5 F7 O1 92.9(3) . 1_556 ?
F5 F7 O1 154.9(3) 4_456 1_556 ?
O4 F7 O1 112.1(4) . 1_556 ?
O3 F7 O1 66.4(3) . 1_556 ?
F4 F7 O1 55.3(2) 1_556 1_556 ?
O1 F7 O1 129.9(3) 1_566 1_556 ?
Re2 F7 F6 122.5(3) . 1_556 ?
F5 F7 F6 75.7(3) . 1_556 ?
F5 F7 F6 80.3(3) 4_456 1_556 ?
O4 F7 F6 141.8(3) . 1_556 ?
O3 F7 F6 134.3(4) . 1_556 ?
F4 F7 F6 140.0(3) 1_556 1_556 ?
O1 F7 F6 95.4(3) 1_566 1_556 ?
O1 F7 F6 104.7(3) 1_556 1_556 ?
Re2 F7 O4 157.8(4) . 1_556 ?
F5 F7 O4 126.3(3) . 1_556 ?
F5 F7 O4 103.9(3) 4_456 1_556 ?
O4 F7 O4 130.0(4) . 1_556 ?
O3 F7 O4 163.8(4) . 1_556 ?
F4 F7 O4 94.6(3) 1_556 1_556 ?
O1 F7 O4 97.8(3) 1_556 1_556 ?
F6 F7 O4 50.6(2) 1_556 1_556 ?
Re2 F7 F6 100.6(3) . 4_446 ?
F5 F7 F6 49.3(2) . 4_446 ?
F5 F7 F6 103.7(3) 4_456 4_446 ?
O4 F7 F6 138.7(3) . 4_446 ?
O3 F7 F6 85.8(3) . 4_446 ?
F4 F7 F6 118.6(3) 1_556 4_446 ?
O1 F7 F6 148.3(3) 1_566 4_446 ?
O1 F7 F6 63.5(3) 1_556 4_446 ?
F6 F7 F6 53.5(2) 1_556 4_446 ?
O4 F7 F6 90.1(3) 1_556 4_446 ?
Re2 F7 O3 150.4(4) . 1_556 ?
F5 F7 O3 98.4(3) . 1_556 ?
F5 F7 O3 128.5(3) 4_456 1_556 ?
O4 F7 O3 167.6(4) . 1_556 ?
O3 F7 O3 122.4(4) . 1_556 ?
F4 F7 O3 94.7(3) 1_556 1_556 ?
O1 F7 O3 106.6(3) 1_566 1_556 ?
O1 F7 O3 61.5(3) 1_556 1_556 ?
F6 F7 O3 48.2(2) 1_556 1_556 ?
O4 F7 O3 45.9(2) 1_556 1_556 ?
F6 F7 O3 50.1(2) 4_446 1_556 ?
Re2 O3 O4 38.9(3) . . ?
Re2 O3 F5 52.3(3) . . ?
O4 O3 F5 91.2(3) . . ?
Re2 O3 F6 43.3(3) . . ?
O4 O3 F6 61.0(3) . . ?
F5 O3 F6 57.3(3) . . ?
Re2 O3 F7 43.3(3) . . ?
O4 O3 F7 60.6(3) . . ?
F5 O3 F7 56.8(3) . . ?
F6 O3 F7 84.8(3) . . ?
Re2 O3 O4 162.6(5) . 1_545 ?
O4 O3 O4 154.6(5) . 1_545 ?
F5 O3 O4 112.3(4) . 1_545 ?
F6 O3 O4 139.9(4) . 1_545 ?
F7 O3 O4 124.1(4) . 1_545 ?
Re2 O3 F6 104.2(4) . 4_445 ?
O4 O3 F6 116.2(4) . 4_445 ?
F5 O3 F6 81.0(3) . 4_445 ?
F6 O3 F6 62.1(2) . 4_445 ?
F7 O3 F6 136.6(4) . 4_445 ?
O4 O3 F6 78.4(3) 1_545 4_445 ?
Re2 O3 O2 110.6(4) . . ?
O4 O3 O2 72.0(3) . . ?
F5 O3 O2 161.4(4) . . ?
F6 O3 O2 117.4(4) . . ?
F7 O3 O2 106.5(4) . . ?
O4 O3 O2 83.3(3) 1_545 . ?
F6 O3 O2 113.2(4) 4_445 . ?
Re2 O3 F5 108.8(4) . 4_446 ?
O4 O3 F5 147.0(4) . 4_446 ?
F6 O3 F5 102.2(4) . 4_446 ?
F7 O3 F5 91.4(3) . 4_446 ?
O4 O3 F5 55.3(3) 1_545 4_446 ?
F6 O3 F5 71.0(3) 4_445 4_446 ?
O2 O3 F5 137.5(4) . 4_446 ?
Re2 O3 O1 103.9(5) . 1_556 ?
O4 O3 O1 109.3(4) . 1_556 ?
F5 O3 O1 87.5(3) . 1_556 ?
F6 O3 O1 141.3(4) . 1_556 ?
F7 O3 O1 60.7(3) . 1_556 ?
O4 O3 O1 64.3(3) 1_545 1_556 ?
F6 O3 O1 133.0(4) 4_445 1_556 ?
O2 O3 O1 90.6(3) . 1_556 ?
F5 O3 O1 64.7(3) 4_446 1_556 ?
Re2 O3 O1 135.0(5) . . ?
O4 O3 O1 104.0(4) . . ?
F5 O3 O1 145.7(4) . . ?
F6 O3 O1 103.7(4) . . ?
F7 O3 O1 156.5(4) . . ?
O4 O3 O1 61.9(3) 1_545 . ?
F6 O3 O1 64.7(3) 4_445 . ?
O2 O3 O1 50.1(2) . . ?
F5 O3 O1 107.7(3) 4_446 . ?
O1 O3 O1 115.0(4) 1_556 . ?
Re2 O3 F4 85.0(4) . 1_556 ?
O4 O3 F4 66.3(3) . 1_556 ?
F5 O3 F4 111.0(4) . 1_556 ?
F6 O3 F4 124.9(4) . 1_556 ?
F7 O3 F4 55.4(3) . 1_556 ?
O4 O3 F4 95.1(3) 1_545 1_556 ?
F6 O3 F4 167.9(4) 4_445 1_556 ?
O2 O3 F4 55.4(2) . 1_556 ?
F5 O3 F4 113.8(3) 4_446 1_556 ?
O1 O3 F4 49.3(3) 1_556 1_556 ?
O1 O3 F4 103.3(3) . 1_556 ?
Re2 O4 O3 38.7(3) . . ?
Re2 O4 F6 42.8(3) . . ?
O3 O4 F6 60.3(3) . . ?
Re2 O4 F7 43.6(2) . . ?
O3 O4 F7 61.0(3) . . ?
F6 O4 F7 84.6(3) . . ?
Re2 O4 F5 52.0(3) . 4_456 ?
O3 O4 F5 90.7(3) . 4_456 ?
F6 O4 F5 56.7(3) . 4_456 ?
F7 O4 F5 56.9(3) . 4_456 ?
Re2 O4 O3 117.0(4) . 1_565 ?
O3 O4 O3 154.6(5) . 1_565 ?
F6 O4 O3 97.1(4) . 1_565 ?
F7 O4 O3 108.7(4) . 1_565 ?
F5 O4 O3 65.7(3) 4_456 1_565 ?
Re2 O4 O1 97.8(4) . 1_566 ?
O3 O4 O1 118.9(4) . 1_566 ?
F6 O4 O1 123.5(4) . 1_566 ?
F5 O4 O1 67.1(3) 4_456 1_566 ?
O3 O4 O1 62.1(3) 1_565 1_566 ?
Re2 O4 O1 138.1(5) . 1_565 ?
O3 O4 O1 123.5(4) . 1_565 ?
F6 O4 O1 96.2(3) . 1_565 ?
F7 O4 O1 175.1(4) . 1_565 ?
F5 O4 O1 119.6(4) 4_456 1_565 ?
O3 O4 O1 66.4(3) 1_565 1_565 ?
O1 O4 O1 116.8(4) 1_566 1_565 ?
Re2 O4 O2 96.5(4) . . ?
O3 O4 O2 58.1(3) . . ?
F6 O4 O2 106.1(3) . . ?
F7 O4 O2 97.7(3) . . ?
F5 O4 O2 148.0(4) 4_456 . ?
O3 O4 O2 146.3(4) 1_565 . ?
O1 O4 O2 119.4(4) 1_566 . ?
O1 O4 O2 86.7(3) 1_565 . ?
Re2 O4 F7 89.8(4) . 1_554 ?
O3 O4 F7 70.8(3) . 1_554 ?
F6 O4 F7 59.5(3) . 1_554 ?
F7 O4 F7 130.0(4) . 1_554 ?
F5 O4 F7 114.2(4) 4_456 1_554 ?
O3 O4 F7 109.2(4) 1_565 1_554 ?
O1 O4 F7 170.3(4) 1_566 1_554 ?
O1 O4 F7 53.8(3) 1_565 1_554 ?
O2 O4 F7 65.1(2) . 1_554 ?
Re2 O4 F4 85.8(4) . 1_556 ?
O3 O4 F4 67.4(3) . 1_556 ?
F6 O4 F4 125.3(3) . 1_556 ?
F7 O4 F4 55.8(3) . 1_556 ?
F5 O4 F4 111.6(3) 4_456 1_556 ?
O3 O4 F4 128.6(4) 1_565 1_556 ?
O1 O4 F4 69.9(3) 1_566 1_556 ?
O1 O4 F4 126.6(3) 1_565 1_556 ?
O2 O4 F4 53.0(2) . 1_556 ?
F7 O4 F4 116.8(3) 1_554 1_556 ?
Re2 O4 F3 150.9(4) . 1_565 ?
O3 O4 F3 112.2(3) . 1_565 ?
F6 O4 F3 134.9(4) . 1_565 ?
F7 O4 F3 133.6(4) . 1_565 ?
F5 O4 F3 157.1(4) 4_456 1_565 ?
O3 O4 F3 91.8(3) 1_565 1_565 ?
O1 O4 F3 99.6(3) 1_566 1_565 ?
O1 O4 F3 48.1(2) 1_565 1_565 ?
O2 O4 F3 54.5(2) . 1_565 ?
F7 O4 F3 75.8(3) 1_554 1_565 ?
F4 O4 F3 78.6(3) 1_556 1_565 ?

loop_
_geom_bond_atom_site_label_1
_geom_bond_atom_site_label_2
_geom_bond_distance
_geom_bond_site_symmetry_2
_geom_bond_publ_flag
Re1 O1 1.676(7) . ?
Re1 O2 1.766(7) . ?
Re1 F3 1.784(8) . ?
Re1 F4 1.880(6) . ?
Re1 F2 1.883(7) . ?
Re1 F1 2.150(4) . ?
Re1 K1 4.032(3) . ?
Re2 O3 1.667(8) . ?
Re2 O4 1.675(8) . ?
Re2 F6 1.831(6) . ?
Re2 F7 1.854(6) . ?
Re2 F5 2.085(6) . ?
Re2 F5 2.118(6) 4_456 ?
K1 F4 2.706(7) 2_554 ?
K1 F4 2.706(7) . ?
K1 F2 2.724(8) 1_565 ?
K1 F2 2.724(8) 2_564 ?
K1 F3 2.820(8) 1_564 ?
K1 F3 2.820(7) 2_565 ?
K1 O2 2.925(8) 1_554 ?
K1 O2 2.925(8) 2 ?
K1 F1 3.167(6) . ?
K1 F1 3.167(6) 1_554 ?
K1 F2 3.480(9) 2_554 ?
K1 F2 3.480(9) . ?
F1 Re1 2.150(4) 2 ?
F1 F2 2.553(10) . ?
F1 F2 2.553(10) 2 ?
F1 F4 2.566(8) 2 ?
F1 F4 2.566(8) . ?
F1 O2 2.581(8) . ?
F1 O2 2.581(8) 2 ?
F1 F3 2.636(11) . ?
F1 F3 2.636(11) 2 ?
F1 K1 3.167(6) 1_556 ?
F2 F4 2.466(11) . ?
F2 F3 2.536(10) . ?
F2 O1 2.725(12) . ?
F2 K1 2.724(8) 1_545 ?
F2 F3 2.959(12) 2 ?
F2 F3 3.016(10) 1_554 ?
F2 O2 3.032(11) 1_554 ?
F2 F4 3.156(11) 1_545 ?
F2 F2 3.23(2) 2_554 ?
F2 O4 3.472(12) 1_544 ?
F3 O2 2.629(12) . ?
F3 K1 2.820(8) 1_546 ?
F3 F2 2.959(12) 2 ?
F3 O2 3.007(12) 1_545 ?
F3 F2 3.016(10) 1_556 ?
F3 F4 3.053(11) 1_545 ?
F3 F3 3.15(2) 2 ?
F3 O4 3.331(12) 1_545 ?
F4 O2 2.559(9) . ?
F4 O1 2.679(12) . ?
F4 F7 2.845(10) 1_554 ?
F4 O2 2.914(9) 1_554 ?
F4 F3 3.053(11) 1_565 ?
F4 F2 3.156(11) 1_565 ?
F4 O4 3.295(11) 1_554 ?
F4 O3 3.322(12) 1_554 ?
O1 O2 2.633(12) . ?
O1 F7 2.894(13) 1_544 ?
O1 F7 2.927(13) 1_554 ?
O1 O3 3.075(13) 1_554 ?
O1 O4 3.137(13) 1_544 ?
O1 O4 3.151(13) 1_545 ?
O1 F5 3.239(10) 4_445 ?
O1 O3 3.274(13) . ?
O2 O3 2.887(12) . ?
O2 F4 2.914(9) 1_556 ?
O2 K1 2.925(8) 1_556 ?
O2 F3 3.007(12) 1_565 ?
O2 F2 3.032(11) 1_556 ?
O2 O4 3.234(12) . ?
O2 F7 3.482(10) 1_554 ?
F5 Re2 2.118(6) 4_446 ?
F5 F7 2.525(9) . ?
F5 F6 2.531(9) . ?
F5 F6 2.543(10) 4_446 ?
F5 F7 2.548(10) 4_446 ?
F5 O3 2.635(11) . ?
F5 O4 2.687(10) 4_446 ?
F5 F5 2.695(3) 4_446 ?
F5 F5 2.695(3) 4_456 ?
F5 O3 2.978(11) 4_456 ?
F5 O1 3.239(10) 4_455 ?
F6 F5 2.543(10) 4_456 ?
F6 O3 2.644(11) . ?
F6 O4 2.664(12) . ?
F6 F6 2.845(5) 4_445 ?
F6 F6 2.845(5) 4_455 ?
F6 O3 2.859(12) 4_455 ?
F6 F7 2.970(10) 1_554 ?
F6 O1 3.301(11) 4_455 ?
F6 F7 3.319(11) 4_456 ?
F6 F5 3.391(10) 1_554 ?
F7 F5 2.548(10) 4_456 ?
F7 O4 2.663(11) . ?
F7 F4 2.845(10) 1_556 ?
F7 O1 2.894(13) 1_566 ?
F7 O1 2.927(13) 1_556 ?
F7 F6 2.969(10) 1_556 ?
F7 O4 3.239(11) 1_556 ?
F7 F6 3.319(11) 4_446 ?
F7 O3 3.424(12) 1_556 ?
O3 O4 2.604(12) . ?
O3 O4 2.802(12) 1_545 ?
O3 F6 2.858(12) 4_445 ?
O3 F5 2.978(11) 4_446 ?
O3 O1 3.075(13) 1_556 ?
O3 F4 3.322(12) 1_556 ?
O4 F5 2.687(10) 4_456 ?
O4 O3 2.802(12) 1_565 ?
O4 O1 3.137(13) 1_566 ?
O4 O1 3.151(13) 1_565 ?
O4 F7 3.239(11) 1_554 ?
O4 F4 3.296(11) 1_556 ?
O4 F3 3.331(12) 1_565 ?
